data_7037425
loop_
_publ_author_name
'van Dijkman, Thomas F.'
'Siegler, Maxime A.'
'Bouwman, Elisabeth'

_publ_section_title
;
 Highly tunable fluorinated trispyrazolylborates
 [HB(3-CF3-5-{4-RPh}pz)3](-) (R = NO2, CF3, Cl, F, H, OMe and NMe2) and
 their copper(i) complexes.
;
_journal_issue 48
_journal_name_full 'Dalton transactions (Cambridge, England : 2003)'
_journal_page_first 21109
_journal_page_last 21123
_journal_paper_doi 10.1039/c5dt04006j
_journal_volume 44
_journal_year 2015
_chemical_formula_moiety 'C66 H36 B2 F36 N12 Na2 O2'
_chemical_formula_sum 'C66 H36 B2 F36 N12 Na2 O2'
_chemical_formula_weight 1780.67
_chemical_name_systematic
;
 ?
;
_space_group_crystal_system triclinic
_space_group_IT_number 2
_space_group_name_Hall '-P 1'
_space_group_name_H-M_alt 'P -1'
_symmetry_space_group_name_Hall '-P 1'
_symmetry_space_group_name_H-M 'P -1'
_atom_sites_solution_hydrogens mixed
_atom_sites_solution_primary direct
_atom_sites_solution_secondary difmap
_audit_creation_method SHELXL-2013
_audit_update_record
;
2015-10-08 deposited with the CCDC.
2015-11-12 downloaded from the CCDC.
;
_cell_angle_alpha 109.484(2)
_cell_angle_beta 104.948(2)
_cell_angle_gamma 102.991(2)
_cell_formula_units_Z 1
_cell_length_a 11.2747(2)
_cell_length_b 12.5762(3)
_cell_length_c 14.4865(3)
_cell_measurement_reflns_used 14448
_cell_measurement_temperature 150(2)
_cell_measurement_theta_max 72.01
_cell_measurement_theta_min 3.44
_cell_volume 1758.61(8)
_computing_cell_refinement
;
CrysAlisPro, Agilent Technologies,
Version 1.171.37.35 (release 13-08-2014 CrysAlis171 .NET)
(compiled Aug 13 2014,18:06:01)
;
_computing_data_collection
;
CrysAlisPro, Agilent Technologies,
Version 1.171.37.35 (release 13-08-2014 CrysAlis171 .NET)
(compiled Aug 13 2014,18:06:01)
;
_computing_data_reduction
;
CrysAlisPro, Agilent Technologies,
Version 1.171.37.35 (release 13-08-2014 CrysAlis171 .NET)
(compiled Aug 13 2014,18:06:01)
;
_computing_molecular_graphics 'SHELXTL v6.10 (Sheldrick, 2008)'
_computing_publication_material 'SHELXTL v6.10 (Sheldrick, 2008)'
_computing_structure_refinement 'SHELXL-2013 (Sheldrick, 2013)'
_computing_structure_solution 'SHELXS-2013 (Sheldrick, 2013)'
_diffrn_ambient_temperature 150(2)
_diffrn_measured_fraction_theta_full 0.991
_diffrn_measured_fraction_theta_max 0.989
_diffrn_measurement_device_type 'SuperNova, Dual, Cu at zero, Atlas'
_diffrn_measurement_method '\w scans'
_diffrn_radiation_monochromator mirror
_diffrn_radiation_source 'SuperNova (Cu) X-ray Source'
_diffrn_radiation_type CuK\a
_diffrn_radiation_wavelength 1.54178
_diffrn_reflns_av_R_equivalents 0.0173
_diffrn_reflns_av_unetI/netI 0.0162
_diffrn_reflns_laue_measured_fraction_full 0.991
_diffrn_reflns_laue_measured_fraction_max 0.989
_diffrn_reflns_limit_h_max 10
_diffrn_reflns_limit_h_min -13
_diffrn_reflns_limit_k_max 15
_diffrn_reflns_limit_k_min -15
_diffrn_reflns_limit_l_max 17
_diffrn_reflns_limit_l_min -17
_diffrn_reflns_number 22232
_diffrn_reflns_point_group_measured_fraction_full 0.991
_diffrn_reflns_point_group_measured_fraction_max 0.989
_diffrn_reflns_theta_full 67.679
_diffrn_reflns_theta_max 71.884
_diffrn_reflns_theta_min 3.472
_exptl_absorpt_coefficient_mu 1.645
_exptl_absorpt_correction_T_max 0.830
_exptl_absorpt_correction_T_min 0.752
_exptl_absorpt_correction_type analytical
_exptl_absorpt_process_details
;
CrysAlisPro, Agilent Technologies,
Version 1.171.36.32 (release 02-08-2013 CrysAlis171 .NET)
(compiled Aug  2 2013,16:46:58)
Analytical numeric absorption correction using a multifaceted crystal
            model based on expressions derived by R.C. Clark & J.S. Reid.
(Clark, R. C. & Reid, J. S. (1995). Acta Cryst. A51, 887-897)
;
_exptl_crystal_colour colorless
_exptl_crystal_density_diffrn 1.681
_exptl_crystal_description block
_exptl_crystal_F_000 888
_exptl_crystal_size_max 0.28
_exptl_crystal_size_mid 0.21
_exptl_crystal_size_min 0.16
_refine_diff_density_max 0.284
_refine_diff_density_min -0.272
_refine_diff_density_rms 0.037
_refine_ls_extinction_method none
_refine_ls_goodness_of_fit_ref 1.022
_refine_ls_hydrogen_treatment mixed
_refine_ls_matrix_type full
_refine_ls_number_parameters 757
_refine_ls_number_reflns 6828
_refine_ls_number_restraints 294
_refine_ls_restrained_S_all 1.088
_refine_ls_R_factor_all 0.0377
_refine_ls_R_factor_gt 0.0350
_refine_ls_shift/su_max 0.002
_refine_ls_shift/su_mean 0.000
_refine_ls_structure_factor_coef Fsqd
_refine_ls_weighting_details
;
 w=1/[\s^2^(Fo^2^)+(0.0416P)^2^+0.7774P]
 where P=(Fo^2^+2Fc^2^)/3
;
_refine_ls_weighting_scheme calc
_refine_ls_wR_factor_gt 0.0867
_refine_ls_wR_factor_ref 0.0891
_reflns_Friedel_coverage 0.000
_reflns_number_gt 6297
_reflns_number_total 6828
_reflns_threshold_expression 'I > 2\s(I)'
_cod_data_source_file c5dt04006j2.cif
_cod_data_source_block Na4b
_cod_depositor_comments 'Adding full bibliography for 7037416--7037425.cif.'
_cod_original_cell_volume 1758.61(7)
_cod_database_code 7037425
_shelx_space_group_comment
;
The symmetry employed for this shelxl refinement is uniquely defined
by the following loop, which should always be used as a source of
symmetry information in preference to the above space-group names.
They are only intended as comments.
;
_shelxl_version_number 2013-2

loop_
_space_group_symop_operation_xyz
'x, y, z'
'-x, -y, -z'

loop_
_atom_site_label
_atom_site_type_symbol
_atom_site_fract_x
_atom_site_fract_y
_atom_site_fract_z
_atom_site_U_iso_or_equiv
_atom_site_adp_type
_atom_site_occupancy
_atom_site_site_symmetry_order
_atom_site_calc_flag
_atom_site_refinement_flags_posn
_atom_site_refinement_flags_adp
_atom_site_refinement_flags_occupancy
_atom_site_disorder_assembly
_atom_site_disorder_group
Na1 Na 0.06955(5) 0.66420(4) 0.04949(4) 0.02950(13) Uani 1 1 d . . . . .
B1 B 0.32447(13) 0.93738(12) 0.18859(11) 0.0212(3) Uani 1 1 d . . . . .
H1 H 0.4016(14) 1.0228(13) 0.2319(11) 0.020(3) Uiso 1 1 d . . . . .
N11 N 0.38395(10) 0.83658(9) 0.17983(8) 0.0215(2) Uani 1 1 d . . . . .
N12 N 0.30805(10) 0.71884(9) 0.12486(9) 0.0240(2) Uani 1 1 d . . . . .
C13 C 0.38888(13) 0.65815(12) 0.13732(11) 0.0267(3) Uani 1 1 d D . . . .
C14 C 0.51677(13) 0.73295(12) 0.20009(12) 0.0290(3) Uani 1 1 d . . . . .
H14 H 0.5911 0.7106 0.2205 0.035 Uiso 1 1 calc R U . . .
C15 C 0.51095(12) 0.84722(11) 0.22595(10) 0.0234(3) Uani 1 1 d . . . . .
C131 C 0.3403(13) 0.5243(6) 0.0877(10) 0.0323(8) Uani 0.41(2) 1 d D U P A 1
F11 F 0.3859(11) 0.4782(6) 0.1526(9) 0.065(2) Uani 0.41(2) 1 d D U P A 1
F12 F 0.3744(10) 0.4846(6) 0.0059(12) 0.064(3) Uani 0.41(2) 1 d D U P A 1
F13 F 0.2101(11) 0.4754(13) 0.0506(15) 0.044(2) Uani 0.41(2) 1 d D U P A 1
C13' C 0.3393(9) 0.5257(4) 0.0733(6) 0.0323(8) Uani 0.59(2) 1 d D U P A 2
F11' F 0.4131(4) 0.4718(3) 0.1118(8) 0.0598(17) Uani 0.59(2) 1 d D U P A 2
F12' F 0.3318(9) 0.4951(4) -0.0260(4) 0.0601(14) Uani 0.59(2) 1 d D U P A 2
F13' F 0.2180(8) 0.4762(9) 0.0687(11) 0.0450(17) Uani 0.59(2) 1 d D U P A 2
C151 C 0.62117(12) 0.96124(11) 0.29178(10) 0.0236(3) Uani 1 1 d . . . . .
C152 C 0.70596(13) 0.97315(13) 0.38691(11) 0.0292(3) Uani 1 1 d . . . . .
H152 H 0.6894 0.9100 0.4091 0.035 Uiso 1 1 calc R U . . .
C153 C 0.81389(14) 1.07610(14) 0.44917(11) 0.0331(3) Uani 1 1 d . . . . .
H153 H 0.8710 1.0832 0.5136 0.040 Uiso 1 1 calc R U . . .
C154 C 0.83883(13) 1.16882(12) 0.41774(11) 0.0304(3) Uani 1 1 d D . . . .
C155 C 0.75669(13) 1.15840(12) 0.32345(11) 0.0296(3) Uani 1 1 d . . . . .
H155 H 0.7740 1.2217 0.3016 0.036 Uiso 1 1 calc R U . . .
C156 C 0.64887(12) 1.05503(12) 0.26091(11) 0.0264(3) Uani 1 1 d . . . . .
H156 H 0.5930 1.0480 0.1960 0.032 Uiso 1 1 calc R U . . .
C157 C 0.95514(18) 1.28109(17) 0.48781(16) 0.0373(4) Uani 0.926(5) 1 d D U P B 1
F14 F 0.96184(18) 1.36781(14) 0.45660(13) 0.0665(6) Uani 0.926(5) 1 d D U P B 1
F15 F 0.95734(19) 1.32428(18) 0.58678(14) 0.0537(5) Uani 0.926(5) 1 d D U P B 1
F16 F 1.06721(11) 1.25787(14) 0.49667(15) 0.0584(6) Uani 0.926(5) 1 d D U P B 1
C15' C 0.9681(14) 1.2659(16) 0.4885(16) 0.0373(4) Uani 0.074(5) 1 d D U P B 2
F14' F 1.014(2) 1.3222(19) 0.4385(13) 0.061(6) Uani 0.074(5) 1 d D U P B 2
F15' F 0.936(2) 1.347(2) 0.5547(19) 0.055(5) Uani 0.074(5) 1 d D U P B 2
F16' F 1.056(2) 1.227(2) 0.535(2) 0.079(6) Uani 0.074(5) 1 d D U P B 2
N21 N 0.25382(10) 0.92947(9) 0.07776(8) 0.0230(2) Uani 1 1 d . . . . .
N22 N 0.14786(11) 0.83263(10) 0.00658(9) 0.0276(2) Uani 1 1 d . . . . .
C23 C 0.11075(14) 0.85634(13) -0.07668(11) 0.0318(3) Uani 1 1 d D . . . .
C24 C 0.19133(14) 0.96607(13) -0.06352(11) 0.0336(3) Uani 1 1 d . . . . .
H24 H 0.1854 1.0014 -0.1124 0.040 Uiso 1 1 calc R U . . .
C25 C 0.28171(13) 1.01152(12) 0.03682(11) 0.0262(3) Uani 1 1 d . . . . .
C231 C -0.0056(4) 0.7641(4) -0.1697(4) 0.0427(6) Uani 0.672(3) 1 d D U P C 1
F21 F -0.0629(4) 0.8140(3) -0.2270(3) 0.0839(15) Uani 0.672(3) 1 d D U P C 1
F22 F 0.0250(3) 0.6778(2) -0.23314(19) 0.0650(6) Uani 0.672(3) 1 d D U P C 1
F23 F -0.0964(3) 0.7069(3) -0.1416(3) 0.0571(9) Uani 0.672(3) 1 d D U P C 1
C23' C -0.0141(11) 0.7784(12) -0.1671(9) 0.0427(6) Uani 0.211(3) 1 d D U P C 2
F21' F -0.0987(9) 0.8323(10) -0.1823(8) 0.061(3) Uani 0.211(3) 1 d D U P C 2
F22' F 0.0061(7) 0.7318(10) -0.2551(5) 0.068(2) Uani 0.211(3) 1 d D U P C 2
F23' F -0.0695(11) 0.6827(11) -0.1534(11) 0.0571(9) Uani 0.211(3) 1 d D U P C 2
C23C C -0.0073(13) 0.7738(15) -0.1720(10) 0.0427(6) Uani 0.117(3) 1 d D U P C 3
F21C F -0.1138(10) 0.7652(16) -0.1507(10) 0.069(3) Uani 0.117(3) 1 d D U P C 3
F22C F -0.0146(14) 0.8010(17) -0.2535(12) 0.039(3) Uani 0.117(3) 1 d D U P C 3
F23C F -0.0124(11) 0.6603(10) -0.2070(11) 0.0571(9) Uani 0.117(3) 1 d D U P C 3
C251 C 0.39146(13) 1.12680(11) 0.09351(10) 0.0250(3) Uani 1 1 d . . . . .
C252 C 0.48188(15) 1.15435(13) 0.04762(11) 0.0326(3) Uani 1 1 d . . . . .
H252 H 0.4710 1.0994 -0.0201 0.039 Uiso 1 1 calc R U . . .
C253 C 0.58746(15) 1.26076(13) 0.09933(12) 0.0350(3) Uani 1 1 d . . . . .
H253 H 0.6485 1.2786 0.0674 0.042 Uiso 1 1 calc R U . . .
C254 C 0.60300(13) 1.34058(12) 0.19792(11) 0.0292(3) Uani 1 1 d D . . . .
C255 C 0.51290(14) 1.31517(12) 0.24406(11) 0.0296(3) Uani 1 1 d . . . . .
H255 H 0.5241 1.3704 0.3118 0.036 Uiso 1 1 calc R U . . .
C256 C 0.40719(13) 1.20992(12) 0.19179(11) 0.0272(3) Uani 1 1 d . . . . .
H256 H 0.3447 1.1939 0.2230 0.033 Uiso 1 1 calc R U . . .
C257 C 0.7167(5) 1.4559(4) 0.2594(5) 0.0382(4) Uani 0.696(16) 1 d D U P D 1
F24 F 0.7728(6) 1.4744(5) 0.3579(3) 0.0796(14) Uani 0.696(16) 1 d D U P D 1
F25 F 0.8100(4) 1.4609(4) 0.2195(5) 0.0764(14) Uani 0.696(16) 1 d D U P D 1
F26 F 0.6827(5) 1.5508(5) 0.2631(6) 0.0712(14) Uani 0.696(16) 1 d D U P D 1
C25' C 0.7152(11) 1.4563(9) 0.2532(11) 0.0382(4) Uani 0.304(16) 1 d D U P D 2
F24' F 0.8040(10) 1.4546(10) 0.3293(13) 0.082(3) Uani 0.304(16) 1 d D U P D 2
F25' F 0.7708(15) 1.4813(10) 0.1910(9) 0.085(3) Uani 0.304(16) 1 d D U P D 2
F26' F 0.6814(14) 1.5470(11) 0.2970(12) 0.076(3) Uani 0.304(16) 1 d D U P D 2
N31 N 0.22682(10) 0.93359(9) 0.24714(8) 0.0228(2) Uani 1 1 d . . . . .
N32 N 0.10824(11) 0.84513(10) 0.20147(9) 0.0265(2) Uani 1 1 d . . . . .
C33 C 0.03696(13) 0.88509(12) 0.25594(12) 0.0290(3) Uani 1 1 d D . . . .
C34 C 0.10536(13) 0.99892(12) 0.33700(11) 0.0289(3) Uani 1 1 d . . . . .
H34 H 0.0750 1.0463 0.3855 0.035 Uiso 1 1 calc R U . . .
C35 C 0.22768(12) 1.02687(11) 0.33031(10) 0.0237(3) Uani 1 1 d . . . . .
C331 C -0.0995(2) 0.8091(2) 0.23116(19) 0.0304(6) Uani 0.793(3) 1 d D U P E 1
F31 F -0.12551(12) 0.80534(16) 0.31393(12) 0.0556(5) Uani 0.793(3) 1 d D U P E 1
F32 F -0.1867(2) 0.8501(2) 0.18687(19) 0.0615(8) Uani 0.793(3) 1 d D U P E 1
F33 F -0.12581(17) 0.69712(14) 0.1656(2) 0.0741(8) Uani 0.793(3) 1 d D U P E 1
C33' C -0.1039(8) 0.8072(10) 0.2033(9) 0.0304(6) Uani 0.207(3) 1 d D U P E 2
F31' F -0.1607(6) 0.7588(6) 0.1013(5) 0.076(2) Uani 0.207(3) 1 d D U P E 2
F32' F -0.1737(11) 0.8658(10) 0.2342(11) 0.104(4) Uani 0.207(3) 1 d D U P E 2
F33' F -0.1198(7) 0.7198(8) 0.2327(9) 0.083(3) Uani 0.207(3) 1 d D U P E 2
C351 C 0.34477(12) 1.13178(11) 0.40380(10) 0.0237(3) Uani 1 1 d . . . . .
C352 C 0.33568(13) 1.24613(12) 0.43985(11) 0.0279(3) Uani 1 1 d . . . . .
H352 H 0.2545 1.2567 0.4149 0.033 Uiso 1 1 calc R U . . .
C353 C 0.44452(14) 1.34444(12) 0.51189(11) 0.0318(3) Uani 1 1 d . . . . .
H353 H 0.4378 1.4222 0.5363 0.038 Uiso 1 1 calc R U . . .
C354 C 0.56341(14) 1.32936(13) 0.54845(11) 0.0314(3) Uani 1 1 d D . . . .
C355 C 0.57303(14) 1.21567(13) 0.51468(11) 0.0309(3) Uani 1 1 d . . . . .
H355 H 0.6541 1.2053 0.5406 0.037 Uiso 1 1 calc R U . . .
C356 C 0.46421(13) 1.11758(12) 0.44310(10) 0.0274(3) Uani 1 1 d . . . . .
H356 H 0.4708 1.0397 0.4204 0.033 Uiso 1 1 calc R U . . .
C357 C 0.6819(8) 1.4332(8) 0.6277(9) 0.0422(7) Uani 0.35(2) 1 d D U P F 1
F34 F 0.7420(15) 1.4888(14) 0.5812(12) 0.074(3) Uani 0.35(2) 1 d D U P F 1
F35 F 0.6506(7) 1.5113(14) 0.6966(11) 0.068(3) Uani 0.35(2) 1 d D U P F 1
F36 F 0.7693(17) 1.4015(16) 0.6845(13) 0.060(3) Uani 0.35(2) 1 d D U P F 1
C35' C 0.6840(4) 1.4374(4) 0.6178(4) 0.0422(7) Uani 0.65(2) 1 d D U P F 2
F34' F 0.7594(7) 1.4635(7) 0.5659(5) 0.0677(13) Uani 0.65(2) 1 d D U P F 2
F35' F 0.6605(3) 1.5382(3) 0.6621(6) 0.0554(13) Uani 0.65(2) 1 d D U P F 2
F36' F 0.7587(9) 1.4195(9) 0.6959(7) 0.0580(14) Uani 0.65(2) 1 d D U P F 2
O1W O -0.00255(11) 0.51253(10) 0.11307(8) 0.0353(2) Uani 1 1 d D . . G 2
H1W1 H -0.0621(18) 0.5197(19) 0.1359(16) 0.053 Uiso 1 1 d D U . H 2
H1W2 H 0.0579(18) 0.5153(19) 0.1633(16) 0.053 Uiso 1 1 d D U . I 2

loop_
_atom_site_aniso_label
_atom_site_aniso_U_11
_atom_site_aniso_U_22
_atom_site_aniso_U_33
_atom_site_aniso_U_23
_atom_site_aniso_U_13
_atom_site_aniso_U_12
Na1 0.0255(3) 0.0178(2) 0.0351(3) 0.0077(2) 0.0062(2) -0.0001(2)
B1 0.0185(6) 0.0169(6) 0.0233(7) 0.0073(5) 0.0042(5) 0.0026(5)
N11 0.0181(5) 0.0174(5) 0.0237(5) 0.0073(4) 0.0045(4) 0.0022(4)
N12 0.0211(5) 0.0171(5) 0.0289(5) 0.0082(4) 0.0063(4) 0.0028(4)
C13 0.0225(6) 0.0209(6) 0.0354(7) 0.0118(5) 0.0098(5) 0.0057(5)
C14 0.0210(6) 0.0244(6) 0.0401(8) 0.0143(6) 0.0084(6) 0.0070(5)
C15 0.0187(6) 0.0230(6) 0.0268(6) 0.0109(5) 0.0073(5) 0.0046(5)
C131 0.0244(7) 0.0227(7) 0.0479(19) 0.0143(8) 0.0116(12) 0.0072(6)
F11 0.065(3) 0.0288(17) 0.083(4) 0.029(2) -0.004(3) 0.0125(18)
F12 0.065(4) 0.0297(17) 0.091(5) 0.004(2) 0.053(4) 0.0083(19)
F13 0.022(2) 0.025(2) 0.063(5) 0.001(2) 0.006(2) 0.0050(18)
C13' 0.0244(7) 0.0227(7) 0.0479(19) 0.0143(8) 0.0116(12) 0.0072(6)
F11' 0.0423(14) 0.0263(10) 0.090(4) 0.0154(15) -0.0011(15) 0.0172(9)
F12' 0.088(3) 0.0272(12) 0.0495(18) 0.0023(10) 0.0327(19) 0.0029(15)
F13' 0.031(2) 0.0255(17) 0.061(4) 0.0077(18) 0.017(2) -0.0052(16)
C151 0.0169(6) 0.0225(6) 0.0272(6) 0.0079(5) 0.0071(5) 0.0042(5)
C152 0.0247(7) 0.0307(7) 0.0312(7) 0.0148(6) 0.0077(5) 0.0078(6)
C153 0.0244(7) 0.0371(8) 0.0277(7) 0.0099(6) 0.0020(5) 0.0067(6)
C154 0.0199(6) 0.0272(7) 0.0327(7) 0.0050(6) 0.0064(5) 0.0025(5)
C155 0.0232(6) 0.0259(7) 0.0354(7) 0.0119(6) 0.0092(6) 0.0034(5)
C156 0.0201(6) 0.0273(6) 0.0279(6) 0.0116(5) 0.0059(5) 0.0041(5)
C157 0.0257(8) 0.0305(8) 0.0383(8) 0.0023(7) 0.0049(6) 0.0046(7)
F14 0.0577(10) 0.0321(7) 0.0690(9) 0.0178(7) -0.0097(7) -0.0150(6)
F15 0.0417(8) 0.0477(9) 0.0365(8) -0.0076(6) 0.0054(7) 0.0006(6)
F16 0.0195(5) 0.0433(8) 0.0745(11) -0.0059(7) 0.0087(6) -0.0006(5)
C15' 0.0257(8) 0.0305(8) 0.0383(8) 0.0023(7) 0.0049(6) 0.0046(7)
F14' 0.053(10) 0.038(9) 0.057(7) 0.004(6) 0.015(7) -0.015(7)
F15' 0.031(8) 0.049(9) 0.043(9) -0.009(7) 0.002(8) -0.004(6)
F16' 0.037(9) 0.078(11) 0.098(13) 0.033(10) 0.007(8) 0.003(8)
N21 0.0190(5) 0.0170(5) 0.0257(5) 0.0085(4) 0.0025(4) 0.0000(4)
N22 0.0221(5) 0.0215(5) 0.0276(6) 0.0089(4) -0.0002(4) -0.0008(4)
C23 0.0263(7) 0.0273(7) 0.0299(7) 0.0127(6) -0.0014(6) -0.0001(6)
C24 0.0318(7) 0.0288(7) 0.0310(7) 0.0160(6) 0.0005(6) 0.0006(6)
C25 0.0247(6) 0.0217(6) 0.0292(7) 0.0125(5) 0.0062(5) 0.0036(5)
C231 0.0373(10) 0.0344(13) 0.0358(9) 0.0180(9) -0.0080(7) -0.0054(9)
F21 0.074(4) 0.057(2) 0.068(3) 0.038(2) -0.0416(18) -0.013(2)
F22 0.0624(14) 0.0474(13) 0.0383(11) -0.0044(9) 0.0020(9) -0.0121(11)
F23 0.0319(15) 0.0531(18) 0.0538(12) 0.0219(13) -0.0078(9) -0.0163(10)
C23' 0.0373(10) 0.0344(13) 0.0358(9) 0.0180(9) -0.0080(7) -0.0054(9)
F21' 0.027(3) 0.059(4) 0.068(6) 0.021(4) -0.017(3) 0.010(3)
F22' 0.052(4) 0.071(6) 0.036(3) 0.001(3) 0.001(3) -0.012(4)
F23' 0.0319(15) 0.0531(18) 0.0538(12) 0.0219(13) -0.0078(9) -0.0163(10)
C23C 0.0373(10) 0.0344(13) 0.0358(9) 0.0180(9) -0.0080(7) -0.0054(9)
F21C 0.030(5) 0.088(9) 0.067(6) 0.033(7) 0.006(4) -0.005(5)
F22C 0.028(6) 0.041(6) 0.027(4) 0.019(4) -0.009(4) -0.011(5)
F23C 0.0319(15) 0.0531(18) 0.0538(12) 0.0219(13) -0.0078(9) -0.0163(10)
C251 0.0243(6) 0.0194(6) 0.0278(6) 0.0118(5) 0.0053(5) 0.0030(5)
C252 0.0389(8) 0.0258(7) 0.0269(7) 0.0094(6) 0.0126(6) 0.0015(6)
C253 0.0356(8) 0.0299(7) 0.0378(8) 0.0150(6) 0.0178(6) 0.0015(6)
C254 0.0266(7) 0.0198(6) 0.0368(7) 0.0125(6) 0.0079(6) 0.0031(5)
C255 0.0325(7) 0.0195(6) 0.0329(7) 0.0077(5) 0.0122(6) 0.0063(5)
C256 0.0272(7) 0.0210(6) 0.0355(7) 0.0128(5) 0.0142(6) 0.0071(5)
C257 0.0313(8) 0.0263(7) 0.0476(11) 0.0142(7) 0.0094(7) 0.0005(6)
F24 0.070(3) 0.065(2) 0.0451(14) 0.0203(12) -0.0156(12) -0.0340(16)
F25 0.0393(15) 0.0582(17) 0.089(3) -0.0036(15) 0.0327(16) -0.0171(11)
F26 0.0451(15) 0.0225(11) 0.120(4) 0.028(2) 0.0022(18) 0.0000(9)
C25' 0.0313(8) 0.0263(7) 0.0476(11) 0.0142(7) 0.0094(7) 0.0005(6)
F24' 0.042(3) 0.047(4) 0.114(7) 0.046(5) -0.026(4) -0.016(2)
F25' 0.068(6) 0.064(4) 0.086(4) 0.024(3) 0.031(4) -0.036(4)
F26' 0.067(4) 0.022(3) 0.104(7) -0.007(3) 0.036(5) -0.004(2)
N31 0.0189(5) 0.0172(5) 0.0272(5) 0.0079(4) 0.0059(4) 0.0021(4)
N32 0.0195(5) 0.0190(5) 0.0357(6) 0.0099(5) 0.0080(4) 0.0017(4)
C33 0.0220(7) 0.0218(6) 0.0424(8) 0.0130(6) 0.0123(6) 0.0061(5)
C34 0.0261(7) 0.0228(6) 0.0381(7) 0.0111(6) 0.0142(6) 0.0085(5)
C35 0.0231(6) 0.0198(6) 0.0273(6) 0.0098(5) 0.0085(5) 0.0063(5)
C331 0.0241(7) 0.0258(7) 0.0402(15) 0.0123(10) 0.0143(9) 0.0059(6)
F31 0.0342(7) 0.0747(11) 0.0619(9) 0.0393(8) 0.0227(6) 0.0026(7)
F32 0.0220(7) 0.0820(17) 0.1001(16) 0.0705(16) 0.0136(10) 0.0124(9)
F33 0.0332(8) 0.0294(7) 0.1155(18) -0.0141(10) 0.0329(11) -0.0077(6)
C33' 0.0241(7) 0.0258(7) 0.0402(15) 0.0123(10) 0.0143(9) 0.0059(6)
F31' 0.040(3) 0.067(4) 0.075(4) 0.015(3) 0.005(3) -0.026(3)
F32' 0.040(5) 0.052(4) 0.187(10) 0.000(6) 0.059(7) 0.016(3)
F33' 0.051(4) 0.063(5) 0.142(8) 0.077(6) 0.023(5) -0.007(4)
C351 0.0235(6) 0.0226(6) 0.0223(6) 0.0078(5) 0.0082(5) 0.0053(5)
C352 0.0238(6) 0.0251(6) 0.0294(7) 0.0069(5) 0.0074(5) 0.0084(5)
C353 0.0293(7) 0.0240(7) 0.0324(7) 0.0033(6) 0.0077(6) 0.0084(6)
C354 0.0255(7) 0.0301(7) 0.0249(6) 0.0014(6) 0.0047(5) 0.0056(6)
C355 0.0246(7) 0.0349(7) 0.0262(6) 0.0069(6) 0.0052(5) 0.0112(6)
C356 0.0286(7) 0.0256(6) 0.0258(6) 0.0082(5) 0.0086(5) 0.0103(5)
C357 0.0306(8) 0.0346(9) 0.0386(12) -0.0004(8) 0.0005(8) 0.0081(7)
F34 0.058(5) 0.053(5) 0.066(5) 0.017(4) -0.004(3) -0.019(3)
F35 0.044(2) 0.048(4) 0.057(4) -0.024(3) -0.003(2) 0.014(2)
F36 0.032(2) 0.057(5) 0.049(3) -0.009(3) -0.010(2) 0.015(3)
C35' 0.0306(8) 0.0346(9) 0.0386(12) -0.0004(8) 0.0005(8) 0.0081(7)
F34' 0.0440(15) 0.053(3) 0.0703(19) 0.0033(17) 0.0205(13) -0.0134(14)
F35' 0.0390(11) 0.0270(11) 0.059(2) -0.0080(11) -0.0064(11) 0.0056(8)
F36' 0.045(3) 0.044(2) 0.045(2) 0.003(2) -0.0167(15) 0.0069(14)
O1W 0.0321(6) 0.0333(5) 0.0344(6) 0.0124(4) 0.0101(4) 0.0050(4)

loop_
_atom_type_symbol
_atom_type_description
_atom_type_scat_dispersion_real
_atom_type_scat_dispersion_imag
_atom_type_scat_source
C C 0.0181 0.0091 'International Tables Vol C Tables 4.2.6.8 and 6.1.1.4'
H H 0.0000 0.0000 'International Tables Vol C Tables 4.2.6.8 and 6.1.1.4'
B B 0.0090 0.0039 'International Tables Vol C Tables 4.2.6.8 and 6.1.1.4'
N N 0.0311 0.0180 'International Tables Vol C Tables 4.2.6.8 and 6.1.1.4'
F F 0.0727 0.0534 'International Tables Vol C Tables 4.2.6.8 and 6.1.1.4'
Na Na 0.1353 0.1239 'International Tables Vol C Tables 4.2.6.8 and 6.1.1.4'
O O 0.0492 0.0322 'International Tables Vol C Tables 4.2.6.8 and 6.1.1.4'

loop_
_geom_angle_atom_site_label_1
_geom_angle_atom_site_label_2
_geom_angle_atom_site_label_3
_geom_angle
_geom_angle_site_symmetry_1
_geom_angle_site_symmetry_3
O1W Na1 N32 171.97(5) 2_565 .
O1W Na1 N22 104.57(4) 2_565 .
N32 Na1 N22 73.79(4) . .
O1W Na1 O1W 82.03(4) 2_565 .
N32 Na1 O1W 99.69(4) . .
N22 Na1 O1W 173.40(4) . .
O1W Na1 N12 104.30(4) 2_565 .
N32 Na1 N12 83.15(4) . .
N22 Na1 N12 77.63(4) . .
O1W Na1 N12 100.89(4) . .
N32 Na1 F13 109.9(3) . 2_565
N22 Na1 F13 117.2(3) . 2_565
N12 Na1 F13 162.1(3) . 2_565
O1W Na1 Na1 41.26(3) 2_565 2_565
N32 Na1 Na1 139.91(4) . 2_565
N22 Na1 Na1 145.83(4) . 2_565
O1W Na1 Na1 40.77(3) . 2_565
N12 Na1 Na1 106.78(3) . 2_565
F13 Na1 Na1 55.3(3) 2_565 2_565
N11 B1 N31 112.44(10) . .
N11 B1 N21 110.63(10) . .
N31 B1 N21 109.12(10) . .
N11 B1 H1 109.0(8) . .
N31 B1 H1 107.7(8) . .
N21 B1 H1 107.8(8) . .
N12 N11 C15 110.29(10) . .
N12 N11 B1 121.33(10) . .
C15 N11 B1 128.32(10) . .
C13 N12 N11 105.28(10) . .
C13 N12 Na1 134.70(9) . .
N11 N12 Na1 119.46(8) . .
N12 C13 C14 112.56(12) . .
N12 C13 C131 121.0(5) . .
C14 C13 C131 126.5(5) . .
N12 C13 C13' 118.5(4) . .
C14 C13 C13' 128.3(4) . .
C15 C14 C13 104.12(12) . .
C15 C14 H14 127.9 . .
C13 C14 H14 127.9 . .
N11 C15 C14 107.74(11) . .
N11 C15 C151 125.69(11) . .
C14 C15 C151 126.57(12) . .
F12 C131 F11 107.8(8) . .
F12 C131 F13 105.1(10) . .
F11 C131 F13 106.8(11) . .
F12 C131 C13 110.4(8) . .
F11 C131 C13 112.8(7) . .
F13 C131 C13 113.6(10) . .
C131 F13 Na1 171.5(10) . 2_565
F11' C13' F12' 106.0(5) . .
F11' C13' F13' 107.6(7) . .
F12' C13' F13' 106.0(7) . .
F11' C13' C13 112.5(5) . .
F12' C13' C13 113.6(5) . .
F13' C13' C13 110.6(7) . .
C156 C151 C152 118.33(12) . .
C156 C151 C15 123.16(12) . .
C152 C151 C15 118.41(12) . .
C153 C152 C151 120.63(13) . .
C153 C152 H152 119.7 . .
C151 C152 H152 119.7 . .
C152 C153 C154 120.16(13) . .
C152 C153 H153 119.9 . .
C154 C153 H153 119.9 . .
C155 C154 C153 120.11(13) . .
C155 C154 C15' 127.1(9) . .
C153 C154 C15' 112.3(9) . .
C155 C154 C157 120.62(15) . .
C153 C154 C157 119.27(14) . .
C154 C155 C156 119.69(13) . .
C154 C155 H155 120.2 . .
C156 C155 H155 120.2 . .
C155 C156 C151 121.07(12) . .
C155 C156 H156 119.5 . .
C151 C156 H156 119.5 . .
F14 C157 F16 107.62(18) . .
F14 C157 F15 107.69(18) . .
F16 C157 F15 104.35(17) . .
F14 C157 C154 114.33(16) . .
F16 C157 C154 110.97(15) . .
F15 C157 C154 111.33(17) . .
F14' C15' F16' 110.1(18) . .
F14' C15' F15' 103.5(18) . .
F16' C15' F15' 114(2) . .
F14' C15' C154 111.0(14) . .
F16' C15' C154 113.9(16) . .
F15' C15' C154 103.3(16) . .
N22 N21 C25 110.22(10) . .
N22 N21 B1 121.05(10) . .
C25 N21 B1 128.72(10) . .
C23 N22 N21 105.32(10) . .
C23 N22 Na1 134.61(9) . .
N21 N22 Na1 120.07(8) . .
N22 C23 C24 112.65(12) . .
N22 C23 C23' 121.6(7) . .
C24 C23 C23' 125.4(7) . .
N22 C23 C23C 122.4(8) . .
C24 C23 C23C 124.9(8) . .
N22 C23 C231 117.6(3) . .
C24 C23 C231 129.7(3) . .
C25 C24 C23 103.96(12) . .
C25 C24 H24 128.0 . .
C23 C24 H24 128.0 . .
N21 C25 C24 107.85(11) . .
N21 C25 C251 124.15(12) . .
C24 C25 C251 128.00(12) . .
F21 C231 F23 107.1(4) . .
F21 C231 F22 107.5(4) . .
F23 C231 F22 105.8(4) . .
F21 C231 C23 110.9(4) . .
F23 C231 C23 112.4(4) . .
F22 C231 C23 112.8(4) . .
F21' C23' F22' 108.6(11) . .
F21' C23' F23' 108.4(12) . .
F22' C23' F23' 103.3(12) . .
F21' C23' C23 114.0(10) . .
F22' C23' C23 111.8(10) . .
F23' C23' C23 110.1(11) . .
F21C C23C F22C 112.1(14) . .
F21C C23C F23C 101.5(14) . .
F22C C23C F23C 104.4(14) . .
F21C C23C C23 111.3(12) . .
F22C C23C C23 113.3(13) . .
F23C C23C C23 113.5(13) . .
C256 C251 C252 118.68(12) . .
C256 C251 C25 121.90(12) . .
C252 C251 C25 119.41(12) . .
C253 C252 C251 121.02(13) . .
C253 C252 H252 119.5 . .
C251 C252 H252 119.5 . .
C254 C253 C252 119.32(13) . .
C254 C253 H253 120.3 . .
C252 C253 H253 120.3 . .
C253 C254 C255 120.34(13) . .
C253 C254 C25' 119.6(6) . .
C255 C254 C25' 120.1(6) . .
C253 C254 C257 122.2(3) . .
C255 C254 C257 117.5(3) . .
C256 C255 C254 120.13(13) . .
C256 C255 H255 119.9 . .
C254 C255 H255 119.9 . .
C255 C256 C251 120.46(12) . .
C255 C256 H256 119.8 . .
C251 C256 H256 119.8 . .
F24 C257 F26 106.0(5) . .
F24 C257 F25 106.2(4) . .
F26 C257 F25 105.8(5) . .
F24 C257 C254 112.9(4) . .
F26 C257 C254 112.5(5) . .
F25 C257 C254 112.9(4) . .
F24' C25' F26' 105.0(11) . .
F24' C25' F25' 107.6(11) . .
F26' C25' F25' 107.3(11) . .
F24' C25' C254 111.3(10) . .
F26' C25' C254 112.6(11) . .
F25' C25' C254 112.7(10) . .
N32 N31 C35 110.03(10) . .
N32 N31 B1 120.82(10) . .
C35 N31 B1 126.73(10) . .
C33 N32 N31 105.48(11) . .
C33 N32 Na1 135.09(9) . .
N31 N32 Na1 119.41(8) . .
N32 C33 C34 112.59(12) . .
N32 C33 C331 121.04(15) . .
C34 C33 C331 126.32(16) . .
N32 C33 C33' 111.7(5) . .
C34 C33 C33' 134.5(5) . .
C35 C34 C33 103.78(12) . .
C35 C34 H34 128.1 . .
C33 C34 H34 128.1 . .
N31 C35 C34 108.09(11) . .
N31 C35 C351 124.15(11) . .
C34 C35 C351 127.52(12) . .
F31 C331 F33 107.1(2) . .
F31 C331 F32 104.6(2) . .
F33 C331 F32 107.6(2) . .
F31 C331 C33 114.33(18) . .
F33 C331 C33 111.3(2) . .
F32 C331 C33 111.5(2) . .
F32' C33' F33' 107.0(12) . .
F32' C33' F31' 103.3(10) . .
F33' C33' F31' 106.5(9) . .
F32' C33' C33 109.8(10) . .
F33' C33' C33 108.1(8) . .
F31' C33' C33 121.2(8) . .
C352 C351 C356 119.04(12) . .
C352 C351 C35 120.13(12) . .
C356 C351 C35 120.72(12) . .
C353 C352 C351 120.32(13) . .
C353 C352 H352 119.8 . .
C351 C352 H352 119.8 . .
C352 C353 C354 120.00(13) . .
C352 C353 H353 120.0 . .
C354 C353 H353 120.0 . .
C355 C354 C353 120.18(13) . .
C355 C354 C357 118.5(4) . .
C353 C354 C357 121.3(4) . .
C355 C354 C35' 119.9(2) . .
C353 C354 C35' 119.8(2) . .
C356 C355 C354 119.75(13) . .
C356 C355 H355 120.1 . .
C354 C355 H355 120.1 . .
C355 C356 C351 120.68(12) . .
C355 C356 H356 119.7 . .
C351 C356 H356 119.7 . .
F34 C357 F35 108.8(8) . .
F34 C357 F36 106.9(9) . .
F35 C357 F36 105.8(8) . .
F34 C357 C354 110.6(10) . .
F35 C357 C354 111.1(6) . .
F36 C357 C354 113.3(12) . .
F34' C35' F35' 105.0(4) . .
F34' C35' F36' 106.0(5) . .
F35' C35' F36' 107.1(4) . .
F34' C35' C354 112.4(5) . .
F35' C35' C354 114.4(4) . .
F36' C35' C354 111.3(6) . .
Na1 O1W Na1 97.97(4) 2_565 .
Na1 O1W H1W1 114.0(15) 2_565 .
Na1 O1W H1W1 113.7(14) . .
Na1 O1W H1W2 114.1(14) 2_565 .
Na1 O1W H1W2 112.5(14) . .
H1W1 O1W H1W2 104.9(18) . .

loop_
_geom_bond_atom_site_label_1
_geom_bond_atom_site_label_2
_geom_bond_distance
_geom_bond_site_symmetry_2
Na1 O1W 2.4274(12) 2_565
Na1 N32 2.4355(12) .
Na1 N22 2.4440(12) .
Na1 O1W 2.4512(12) .
Na1 N12 2.4595(12) .
Na1 F13 2.930(12) 2_565
Na1 Na1 3.6810(10) 2_565
B1 N11 1.5465(17) .
B1 N31 1.5553(17) .
B1 N21 1.5557(17) .
B1 H1 1.073(15) .
N11 N12 1.3605(14) .
N11 C15 1.3694(16) .
N12 C13 1.3287(17) .
C13 C14 1.3907(19) .
C13 C131 1.491(6) .
C13 C13' 1.494(5) .
C14 C15 1.3805(18) .
C14 H14 0.9500 .
C15 C151 1.4783(17) .
C131 F12 1.315(11) .
C131 F11 1.316(11) .
C131 F13 1.337(12) .
F13 Na1 2.930(12) 2_565
C13' F11' 1.315(8) .
C13' F12' 1.333(7) .
C13' F13' 1.343(8) .
C151 C156 1.3953(18) .
C151 C152 1.3978(19) .
C152 C153 1.385(2) .
C152 H152 0.9500 .
C153 C154 1.385(2) .
C153 H153 0.9500 .
C154 C155 1.383(2) .
C154 C15' 1.503(10) .
C154 C157 1.506(2) .
C155 C156 1.3872(19) .
C155 H155 0.9500 .
C156 H156 0.9500 .
C157 F14 1.307(2) .
C157 F16 1.344(2) .
C157 F15 1.344(2) .
C15' F14' 1.293(18) .
C15' F16' 1.325(18) .
C15' F15' 1.333(18) .
N21 N22 1.3589(15) .
N21 C25 1.3689(16) .
N22 C23 1.3245(18) .
C23 C24 1.3920(19) .
C23 C23' 1.493(8) .
C23 C23C 1.493(8) .
C23 C231 1.498(3) .
C24 C25 1.3776(19) .
C24 H24 0.9500 .
C25 C251 1.4773(17) .
C231 F21 1.324(6) .
C231 F23 1.345(6) .
C231 F22 1.345(6) .
C23' F21' 1.304(14) .
C23' F22' 1.317(15) .
C23' F23' 1.328(15) .
C23C F21C 1.305(16) .
C23C F22C 1.323(16) .
C23C F23C 1.328(17) .
C251 C256 1.3946(19) .
C251 C252 1.3948(19) .
C252 C253 1.387(2) .
C252 H252 0.9500 .
C253 C254 1.383(2) .
C253 H253 0.9500 .
C254 C255 1.388(2) .
C254 C25' 1.494(7) .
C254 C257 1.501(4) .
C255 C256 1.3793(19) .
C255 H255 0.9500 .
C256 H256 0.9500 .
C257 F24 1.318(6) .
C257 F26 1.323(6) .
C257 F25 1.324(6) .
C25' F24' 1.294(14) .
C25' F26' 1.299(14) .
C25' F25' 1.302(14) .
N31 N32 1.3590(15) .
N31 C35 1.3689(17) .
N32 C33 1.3286(18) .
C33 C34 1.3922(19) .
C33 C331 1.495(2) .
C33 C33' 1.497(8) .
C34 C35 1.3815(19) .
C34 H34 0.9500 .
C35 C351 1.4737(18) .
C331 F31 1.319(3) .
C331 F33 1.322(3) .
C331 F32 1.330(3) .
C33' F32' 1.259(13) .
C33' F33' 1.297(12) .
C33' F31' 1.304(12) .
C351 C352 1.3944(18) .
C351 C356 1.3964(19) .
C352 C353 1.3856(19) .
C352 H352 0.9500 .
C353 C354 1.389(2) .
C353 H353 0.9500 .
C354 C355 1.388(2) .
C354 C357 1.494(7) .
C354 C35' 1.503(4) .
C355 C356 1.383(2) .
C355 H355 0.9500 .
C356 H356 0.9500 .
C357 F34 1.319(7) .
C357 F35 1.330(7) .
C357 F36 1.336(7) .
C35' F34' 1.328(4) .
C35' F35' 1.336(4) .
C35' F36' 1.343(4) .
O1W Na1 2.4273(12) 2_565
O1W H1W1 0.831(18) .
O1W H1W2 0.844(18) .

loop_
_geom_torsion_atom_site_label_1
_geom_torsion_atom_site_label_2
_geom_torsion_atom_site_label_3
_geom_torsion_atom_site_label_4
_geom_torsion
N31 B1 N11 N12 63.37(14)
N21 B1 N11 N12 -58.92(14)
N31 B1 N11 C15 -113.43(13)
N21 B1 N11 C15 124.28(13)
C15 N11 N12 C13 -0.19(14)
B1 N11 N12 C13 -177.52(11)
C15 N11 N12 Na1 172.45(8)
B1 N11 N12 Na1 -4.88(14)
N11 N12 C13 C14 0.48(15)
Na1 N12 C13 C14 -170.49(10)
N11 N12 C13 C131 180.0(6)
Na1 N12 C13 C131 9.0(7)
N11 N12 C13 C13' -171.1(4)
Na1 N12 C13 C13' 18.0(4)
N12 C13 C14 C15 -0.58(16)
C131 C13 C14 C15 180.0(7)
C13' C13 C14 C15 170.0(4)
N12 N11 C15 C14 -0.16(14)
B1 N11 C15 C14 176.93(12)
N12 N11 C15 C151 180.00(12)
B1 N11 C15 C151 -2.9(2)
C13 C14 C15 N11 0.42(15)
C13 C14 C15 C151 -179.74(12)
N12 C13 C131 F12 104.9(11)
C14 C13 C131 F12 -75.7(10)
C13' C13 C131 F12 30(5)
N12 C13 C131 F11 -134.5(9)
C14 C13 C131 F11 44.9(12)
C13' C13 C131 F11 150(7)
N12 C13 C131 F13 -12.9(16)
C14 C13 C131 F13 166.5(11)
C13' C13 C131 F13 -88(6)
N12 C13 C13' F11' -162.4(6)
C14 C13 C13' F11' 27.6(9)
C131 C13 C13' F11' -53(6)
N12 C13 C13' F12' 77.1(8)
C14 C13 C13' F12' -92.9(7)
C131 C13 C13' F12' -173(7)
N12 C13 C13' F13' -42.0(10)
C14 C13 C13' F13' 148.0(7)
C131 C13 C13' F13' 67(6)
N11 C15 C151 C156 -50.63(19)
C14 C15 C151 C156 129.57(15)
N11 C15 C151 C152 133.01(14)
C14 C15 C151 C152 -46.80(19)
C156 C151 C152 C153 0.6(2)
C15 C151 C152 C153 177.16(13)
C151 C152 C153 C154 0.1(2)
C152 C153 C154 C155 -0.7(2)
C152 C153 C154 C15' -173.1(10)
C152 C153 C154 C157 178.67(15)
C153 C154 C155 C156 0.4(2)
C15' C154 C155 C156 171.6(11)
C157 C154 C155 C156 -178.93(15)
C154 C155 C156 C151 0.4(2)
C152 C151 C156 C155 -0.9(2)
C15 C151 C156 C155 -177.26(12)
C155 C154 C157 F14 6.4(2)
C153 C154 C157 F14 -172.91(18)
C15' C154 C157 F14 138(6)
C155 C154 C157 F16 -115.5(2)
C153 C154 C157 F16 65.2(2)
C15' C154 C157 F16 16(5)
C155 C154 C157 F15 128.7(2)
C153 C154 C157 F15 -50.6(3)
C15' C154 C157 F15 -99(5)
C155 C154 C15' F14' -19(2)
C153 C154 C15' F14' 153.2(16)
C157 C154 C15' F14' -72(5)
C155 C154 C15' F16' -143.4(17)
C153 C154 C15' F16' 28(2)
C157 C154 C15' F16' 163(7)
C155 C154 C15' F15' 92(2)
C153 C154 C15' F15' -96(2)
C157 C154 C15' F15' 38(5)
N11 B1 N21 N22 63.55(15)
N31 B1 N21 N22 -60.66(14)
N11 B1 N21 C25 -117.58(14)
N31 B1 N21 C25 118.22(14)
C25 N21 N22 C23 -0.67(15)
B1 N21 N22 C23 178.40(12)
C25 N21 N22 Na1 178.91(9)
B1 N21 N22 Na1 -2.03(15)
N21 N22 C23 C24 1.22(17)
Na1 N22 C23 C24 -178.26(11)
N21 N22 C23 C23' -171.6(7)
Na1 N22 C23 C23' 8.9(7)
N21 N22 C23 C23C -177.3(9)
Na1 N22 C23 C23C 3.2(9)
N21 N22 C23 C231 179.8(3)
Na1 N22 C23 C231 0.4(3)
N22 C23 C24 C25 -1.29(19)
C23' C23 C24 C25 171.2(7)
C23C C23 C24 C25 177.2(10)
C231 C23 C24 C25 -179.7(3)
N22 N21 C25 C24 -0.12(16)
B1 N21 C25 C24 -179.09(13)
N22 N21 C25 C251 -179.65(12)
B1 N21 C25 C251 1.4(2)
C23 C24 C25 N21 0.80(17)
C23 C24 C25 C251 -179.68(14)
N22 C23 C231 F21 154.9(4)
C24 C23 C231 F21 -26.7(7)
C23' C23 C231 F21 35(6)
C23C C23 C231 F21 2(9)
N22 C23 C231 F23 35.1(5)
C24 C23 C231 F23 -146.5(3)
C23' C23 C231 F23 -85(6)
C23C C23 C231 F23 -118(10)
N22 C23 C231 F22 -84.4(5)
C24 C23 C231 F22 93.9(5)
C23' C23 C231 F22 156(6)
C23C C23 C231 F22 122(10)
N22 C23 C23' F21' 116.6(11)
C24 C23 C23' F21' -55.3(15)
C23C C23 C23' F21' -141(12)
C231 C23 C23' F21' -179(100)
N22 C23 C23' F22' -119.7(12)
C24 C23 C23' F22' 68.4(14)
C23C C23 C23' F22' -18(11)
C231 C23 C23' F22' -55(5)
N22 C23 C23' F23' -5.5(15)
C24 C23 C23' F23' -177.4(8)
C23C C23 C23' F23' 96(12)
C231 C23 C23' F23' 59(5)
N22 C23 C23C F21C 64.6(18)
C24 C23 C23C F21C -113.7(15)
C23' C23 C23C F21C -16(11)
C231 C23 C23C F21C 93(10)
N22 C23 C23C F22C -168.0(12)
C24 C23 C23C F22C 14(2)
C23' C23 C23C F22C 111(12)
C231 C23 C23C F22C -140(11)
N22 C23 C23C F23C -49.1(17)
C24 C23 C23C F23C 132.6(13)
C23' C23 C23C F23C -130(13)
C231 C23 C23C F23C -21(9)
N21 C25 C251 C256 -55.32(19)
C24 C25 C251 C256 125.24(17)
N21 C25 C251 C252 125.12(15)
C24 C25 C251 C252 -54.3(2)
C256 C251 C252 C253 1.6(2)
C25 C251 C252 C253 -178.83(13)
C251 C252 C253 C254 0.0(2)
C252 C253 C254 C255 -0.8(2)
C252 C253 C254 C25' -178.9(7)
C252 C253 C254 C257 178.5(3)
C253 C254 C255 C256 0.1(2)
C25' C254 C255 C256 178.1(7)
C257 C254 C255 C256 -179.3(3)
C254 C255 C256 C251 1.6(2)
C252 C251 C256 C255 -2.4(2)
C25 C251 C256 C255 178.05(12)
C253 C254 C257 F24 -132.8(5)
C255 C254 C257 F24 46.5(7)
C25' C254 C257 F24 -174(15)
C253 C254 C257 F26 107.3(6)
C255 C254 C257 F26 -73.3(6)
C25' C254 C257 F26 66(14)
C253 C254 C257 F25 -12.3(7)
C255 C254 C257 F25 167.0(5)
C25' C254 C257 F25 -54(14)
C253 C254 C25' F24' -106.3(12)
C255 C254 C25' F24' 75.6(15)
C257 C254 C25' F24' 34(14)
C253 C254 C25' F26' 136.2(12)
C255 C254 C25' F26' -41.9(16)
C257 C254 C25' F26' -84(14)
C253 C254 C25' F25' 14.7(16)
C255 C254 C25' F25' -163.4(11)
C257 C254 C25' F25' 155(15)
N11 B1 N31 N32 -71.15(14)
N21 B1 N31 N32 51.99(14)
N11 B1 N31 C35 128.36(12)
N21 B1 N31 C35 -108.50(13)
C35 N31 N32 C33 0.66(14)
B1 N31 N32 C33 -162.79(11)
C35 N31 N32 Na1 179.67(8)
B1 N31 N32 Na1 16.23(14)
N31 N32 C33 C34 0.27(16)
Na1 N32 C33 C34 -178.51(10)
N31 N32 C33 C331 -177.44(15)
Na1 N32 C33 C331 3.8(2)
N31 N32 C33 C33' 169.7(5)
Na1 N32 C33 C33' -9.1(5)
N32 C33 C34 C35 -1.06(16)
C331 C33 C34 C35 176.50(17)
C33' C33 C34 C35 -167.3(6)
N32 N31 C35 C34 -1.35(14)
B1 N31 C35 C34 160.88(12)
N32 N31 C35 C351 173.40(11)
B1 N31 C35 C351 -24.38(19)
C33 C34 C35 N31 1.41(15)
C33 C34 C35 C351 -173.10(13)
N32 C33 C331 F31 132.9(2)
C34 C33 C331 F31 -44.5(3)
C33' C33 C331 F31 -173(2)
N32 C33 C331 F33 11.3(3)
C34 C33 C331 F33 -166.1(2)
C33' C33 C331 F33 65(2)
N32 C33 C331 F32 -108.7(2)
C34 C33 C331 F32 73.9(3)
C33' C33 C331 F32 -55(2)
N32 C33 C33' F32' -157.6(10)
C34 C33 C33' F32' 8.7(14)
C331 C33 C33' F32' 71(2)
N32 C33 C33' F33' 86.0(10)
C34 C33 C33' F33' -107.7(10)
C331 C33 C33' F33' -45.8(19)
N32 C33 C33' F31' -37.3(12)
C34 C33 C33' F31' 129.0(9)
C331 C33 C33' F31' -169(3)
N31 C35 C351 C352 140.20(13)
C34 C35 C351 C352 -46.1(2)
N31 C35 C351 C356 -43.63(18)
C34 C35 C351 C356 130.07(15)
C356 C351 C352 C353 1.4(2)
C35 C351 C352 C353 177.65(13)
C351 C352 C353 C354 0.1(2)
C352 C353 C354 C355 -1.3(2)
C352 C353 C354 C357 -178.8(7)
C352 C353 C354 C35' 173.7(3)
C353 C354 C355 C356 1.1(2)
C357 C354 C355 C356 178.6(6)
C35' C354 C355 C356 -174.0(3)
C354 C355 C356 C351 0.4(2)
C352 C351 C356 C355 -1.7(2)
C35 C351 C356 C355 -177.89(13)
C355 C354 C357 F34 97.3(13)
C353 C354 C357 F34 -85.1(10)
C35' C354 C357 F34 -6(4)
C355 C354 C357 F35 -141.7(11)
C353 C354 C357 F35 35.8(12)
C35' C354 C357 F35 115(5)
C355 C354 C357 F36 -22.8(13)
C353 C354 C357 F36 154.8(9)
C35' C354 C357 F36 -127(5)
C355 C354 C35' F34' 73.1(6)
C353 C354 C35' F34' -101.9(5)
C357 C354 C35' F34' 153(5)
C355 C354 C35' F35' -167.3(5)
C353 C354 C35' F35' 17.7(7)
C357 C354 C35' F35' -87(5)
C355 C354 C35' F36' -45.7(6)
C353 C354 C35' F36' 139.3(5)
C357 C354 C35' F36' 34(5)
